data_1577018
loop_
_publ_author_name
'Lv, Hui-Peng'
'Liao, Zhi-Lin'
'Gao, Di'
'Jiang, Kai-Wen'
'Yu, Si-Qi'
'Lei, Yi'
'Liu, Jian-Chun'
'Geng, Yi-Zhuo'
'Ai, Yong'
'Li, Peng-Fei'
'Qin, Yan'
'Chen, Xiao-Gang'

_publ_section_title
;
 2D Chiral Organic Salts with Large Piezoelectric Response
;
_journal_name_full 'Materials Horizons'
_journal_paper_doi 10.1039/D6MH00256K
_journal_year 2026
_chemical_absolute_configuration rm
_chemical_formula_moiety 'C8 H11 Br N, Cl'
_chemical_formula_sum 'C8 H11 Br Cl N'
_chemical_formula_weight 236.54
_space_group_crystal_system monoclinic
_space_group_IT_number 4
_space_group_name_Hall 'P 2yb'
_space_group_name_H-M_alt 'P 1 21 1'
_atom_sites_solution_hydrogens geom
_audit_creation_date 2025-11-11
_audit_creation_method
;
Olex2 1.3
(compiled 2020.11.12 svn.r5f609507 for OlexSys, GUI svn.r6408)
;
_audit_update_record
;
2025-12-17 deposited with the CCDC.	2026-03-31 downloaded from the CCDC.
;
_cell_angle_alpha 90
_cell_angle_beta 94.062(3)
_cell_angle_gamma 90
_cell_formula_units_Z 2
_cell_length_a 5.4758(2)
_cell_length_b 7.0246(2)
_cell_length_c 13.0918(4)
_cell_measurement_reflns_used 2248
_cell_measurement_temperature 299.81(17)
_cell_measurement_theta_max 71.1110
_cell_measurement_theta_min 3.3670
_cell_volume 502.32(3)
_computing_cell_refinement 'CrysAlisPro 1.171.43.129a (Rigaku OD, 2024)'
_computing_data_collection 'CrysAlisPro 1.171.43.129a (Rigaku OD, 2024)'
_computing_data_reduction 'CrysAlisPro 1.171.43.129a (Rigaku OD, 2024)'
_computing_molecular_graphics 'Olex2 1.3 (Dolomanov et al., 2009)'
_computing_publication_material 'Olex2 1.3 (Dolomanov et al., 2009)'
_computing_structure_refinement 'SHELXL 2018/3 (Sheldrick, 2015)'
_computing_structure_solution 'SHELXT 2018/2 (Sheldrick, 2018)'
_diffrn_ambient_environment air
_diffrn_ambient_temperature 299.81(17)
_diffrn_detector 'Hybrid Pixel Array Detector'
_diffrn_detector_area_resol_mean 10.0000
_diffrn_detector_type 'HyPix-Arc 150'
_diffrn_measured_fraction_theta_full 0.998
_diffrn_measured_fraction_theta_max 0.979
_diffrn_measurement_details
;
List of Runs (angles in degrees, time in seconds):

  # Type    Start    End  Width  t~exp~   \w     \q     \k     \f   Frames
#--------------------------------------------------------------------------
  1  \w     51.00 103.00   0.50    0.05    --   60.32  15.00  30.00  104
  2  \w     48.00 100.00   0.50    0.05    --   60.32  15.00 -30.00  104
  3  \w     54.00  89.00   0.50    0.05    --   60.32  15.00 -60.00   70
  4  \w     74.00 109.00   0.50    0.05    --   74.97  15.00-120.00   70
  5  \w     43.00  70.00   0.50    0.05    --   60.32-125.00 -30.00   54
  6  \w     71.00  99.00   0.50    0.05    --   74.97-125.00 -30.00   56
  7  \w     38.00  77.00   0.50    0.05    --   60.32-125.00   0.00   78
  8  \w     35.00  61.00   0.50    0.05    --   74.97-125.00 -30.00   52
  9  \w     37.00  98.00   0.50    0.05    --   74.97-125.00  30.00  122
 10  \w     49.00  96.00   0.50    0.05    --   74.97-125.00  90.00   94
 11  \w   -117.00 -83.00   0.50    0.05    --  -75.57 -15.00-180.00   68
 12  \w   -120.00 -59.00   0.50    0.05    --  -75.57 -15.00 -30.00  122
 13  \w   -119.00 -58.00   0.50    0.05    --  -75.57 -15.00  30.00  122
 14  \w   -118.00 -59.00   0.50    0.05    --  -75.57 -15.00  90.00  118
 15  \w    -59.00 -24.00   0.50    0.05    --  -60.72 125.00 -30.00   70
 16  \w    -85.00 -57.00   0.50    0.05    --  -60.72 125.00   0.00   56
 17  \w    -73.00 -47.00   0.50    0.05    --  -75.57 125.00 -30.00   52
;
_diffrn_measurement_device 'four-circle diffractometer'
_diffrn_measurement_device_type 'XtaLAB Synergy R, DW system, HyPix-Arc 150'
_diffrn_measurement_method '\w scans'
_diffrn_orient_matrix_type 'CrysAlisPro convention (1999,Acta A55,543-557)'
_diffrn_orient_matrix_UB_11 -0.0713207000
_diffrn_orient_matrix_UB_12 -0.0490051000
_diffrn_orient_matrix_UB_13 0.1086456000
_diffrn_orient_matrix_UB_21 -0.2622029000
_diffrn_orient_matrix_UB_22 -0.0466116000
_diffrn_orient_matrix_UB_23 -0.0431036000
_diffrn_orient_matrix_UB_31 0.0754591000
_diffrn_orient_matrix_UB_32 -0.2086685000
_diffrn_orient_matrix_UB_33 -0.0159100000
_diffrn_radiation_monochromator mirror
_diffrn_radiation_probe x-ray
_diffrn_radiation_type 'Cu K\a'
_diffrn_radiation_wavelength 1.54184
_diffrn_reflns_av_R_equivalents 0.0202
_diffrn_reflns_av_unetI/netI 0.0219
_diffrn_reflns_Laue_measured_fraction_full 0.998
_diffrn_reflns_Laue_measured_fraction_max 0.979
_diffrn_reflns_limit_h_max 6
_diffrn_reflns_limit_h_min -6
_diffrn_reflns_limit_k_max 6
_diffrn_reflns_limit_k_min -8
_diffrn_reflns_limit_l_max 16
_diffrn_reflns_limit_l_min -15
_diffrn_reflns_number 2860
_diffrn_reflns_point_group_measured_fraction_full 0.792
_diffrn_reflns_point_group_measured_fraction_max 0.768
_diffrn_reflns_theta_full 67.684
_diffrn_reflns_theta_max 71.638
_diffrn_reflns_theta_min 3.384
_diffrn_source 'Rotating-anode X-ray tube'
_diffrn_source_type 'Rigaku (Cu) X-ray Source'
_exptl_absorpt_coefficient_mu 7.541
_exptl_absorpt_correction_T_max 1.00000
_exptl_absorpt_correction_T_min 0.06909
_exptl_absorpt_correction_type multi-scan
_exptl_absorpt_process_details
;
CrysAlisPro 1.171.43.129a (Rigaku Oxford Diffraction, 2024)
Empirical absorption correction using spherical harmonics,
implemented in SCALE3 ABSPACK scaling algorithm.
;
_exptl_crystal_colour colourless
_exptl_crystal_colour_primary colourless
_exptl_crystal_density_diffrn 1.564
_exptl_crystal_description plate
_exptl_crystal_F_000 236
_exptl_crystal_size_max 0.15
_exptl_crystal_size_mid 0.12
_exptl_crystal_size_min 0.1
_refine_diff_density_max 0.665
_refine_diff_density_min -0.690
_refine_diff_density_rms 0.106
_refine_ls_abs_structure_details
;
 Classical Flack method preferred over Parsons because s.u. lower.
;
_refine_ls_abs_structure_Flack -0.04(6)
_refine_ls_extinction_method none
_refine_ls_goodness_of_fit_ref 1.068
_refine_ls_hydrogen_treatment constr
_refine_ls_matrix_type full
_refine_ls_number_parameters 102
_refine_ls_number_reflns 1499
_refine_ls_number_restraints 1
_refine_ls_restrained_S_all 1.067
_refine_ls_R_factor_all 0.0548
_refine_ls_R_factor_gt 0.0538
_refine_ls_shift/su_max 0.000
_refine_ls_shift/su_mean 0.000
_refine_ls_structure_factor_coef Fsqd
_refine_ls_weighting_details 'w=1/[\s^2^(Fo^2^)+(0.1152P)^2^+0.1389P] where P=(Fo^2^+2Fc^2^)/3'
_refine_ls_weighting_scheme calc
_refine_ls_wR_factor_gt 0.1539
_refine_ls_wR_factor_ref 0.1553
_reflns_Friedel_coverage 0.443
_reflns_Friedel_fraction_full 0.546
_reflns_Friedel_fraction_max 0.516
_reflns_number_gt 1431
_reflns_number_total 1499
_reflns_threshold_expression 'I > 2\s(I)'
_cod_data_source_file d6mh00256k2.cif
_cod_data_source_block s_alfa_4_br_ba_cl_300k_auto
_cod_database_code 1577018
_shelx_shelxl_version_number 2018/3
_chemical_oxdiff_formula 'C H N Cl Br  '
_shelx_space_group_comment
;
The symmetry employed for this shelxl refinement is uniquely defined
by the following loop, which should always be used as a source of
symmetry information in preference to the above space-group names.
They are only intended as comments.
;
_shelx_estimated_absorpt_t_max 0.519
_shelx_estimated_absorpt_t_min 0.398
_reflns_odcompleteness_completeness 99.90
_reflns_odcompleteness_iscentric 1
_reflns_odcompleteness_theta 66.97
_olex2_refinement_description
;
1. Fixed Uiso
 At 1.2 times of:
  All C(H) groups
 At 1.5 times of:
  All C(H,H,H) groups, All N(H,H,H) groups
2.a Ternary CH refined with riding coordinates:
 C2(H2)
2.b Aromatic/amide H refined with riding coordinates:
 C4(H4), C5(H5), C7(H7), C8(H8)
2.c Idealised Me refined as rotating group:
 N1(H1A,H1B,H1C), C1(H1D,H1E,H1F)
;
_olex2_submission_special_instructions 'No special instructions were received'
_oxdiff_exptl_absorpt_empirical_details
;
Empirical correction (ABSPACK) includes:
- Absorption correction using spherical harmonics
- Frame scaling
;
_oxdiff_exptl_absorpt_empirical_full_max 11.407
_oxdiff_exptl_absorpt_empirical_full_min 0.415

loop_
_space_group_symop_operation_xyz
'x, y, z'
'-x, y+1/2, -z'

loop_
_atom_site_label
_atom_site_type_symbol
_atom_site_fract_x
_atom_site_fract_y
_atom_site_fract_z
_atom_site_U_iso_or_equiv
_atom_site_adp_type
_atom_site_occupancy
_atom_site_site_symmetry_order
_atom_site_calc_flag
_atom_site_refinement_flags_posn
_atom_site_refinement_flags_adp
_atom_site_refinement_flags_occupancy
_atom_site_disorder_assembly
_atom_site_disorder_group
Br1 Br 0.96565(19) 0.91570(17) 0.92804(8) 0.0892(5) Uani 1 1 d . . . . .
Cl1 Cl 0.1884(3) 0.7421(3) 0.52634(16) 0.0679(6) Uani 1 1 d . . . . .
N1 N 0.3289(10) 0.3238(11) 0.5837(5) 0.0596(15) Uani 1 1 d . . . . .
H1A H 0.294814 0.445312 0.569654 0.089 Uiso 1 1 calc R U . . .
H1B H 0.208659 0.250570 0.556452 0.089 Uiso 1 1 calc R U . . .
H1C H 0.468823 0.292153 0.557490 0.089 Uiso 1 1 calc R U . . .
C1 C 0.456(3) 0.0974(18) 0.7195(10) 0.094(3) Uani 1 1 d . . . . .
H1D H 0.619861 0.089593 0.697962 0.141 Uiso 1 1 calc R U . . .
H1E H 0.355328 0.003886 0.683546 0.141 Uiso 1 1 calc R U . . .
H1F H 0.458377 0.074088 0.791820 0.141 Uiso 1 1 calc R U . . .
C2 C 0.3525(14) 0.2963(13) 0.6959(7) 0.0610(18) Uani 1 1 d . . . . .
H2 H 0.188129 0.302184 0.720830 0.073 Uiso 1 1 calc R U . . .
C3 C 0.5038(12) 0.4501(11) 0.7485(5) 0.0518(16) Uani 1 1 d . . . . .
C4 C 0.7036(12) 0.5345(12) 0.7071(5) 0.0534(16) Uani 1 1 d . . . . .
H4 H 0.744584 0.497654 0.642222 0.064 Uiso 1 1 calc R U . . .
C5 C 0.8417(14) 0.6701(13) 0.7588(6) 0.0583(17) Uani 1 1 d . . . . .
H5 H 0.975938 0.724082 0.730105 0.070 Uiso 1 1 calc R U . . .
C6 C 0.7778(14) 0.7257(13) 0.8551(6) 0.0598(18) Uani 1 1 d . . . . .
C7 C 0.5832(15) 0.6495(16) 0.8986(6) 0.066(2) Uani 1 1 d . . . . .
H7 H 0.544580 0.688453 0.963391 0.079 Uiso 1 1 calc R U . . .
C8 C 0.4405(15) 0.5117(14) 0.8451(6) 0.0621(19) Uani 1 1 d . . . . .
H8 H 0.303972 0.460923 0.873618 0.075 Uiso 1 1 calc R U . . .

loop_
_atom_site_aniso_label
_atom_site_aniso_U_11
_atom_site_aniso_U_22
_atom_site_aniso_U_33
_atom_site_aniso_U_23
_atom_site_aniso_U_13
_atom_site_aniso_U_12
Br1 0.0871(7) 0.0967(8) 0.0844(7) -0.0354(6) 0.0095(4) -0.0156(6)
Cl1 0.0457(7) 0.0855(14) 0.0723(11) 0.0166(10) 0.0033(7) 0.0052(8)
N1 0.043(3) 0.070(4) 0.065(3) -0.002(3) -0.005(2) -0.002(3)
C1 0.125(9) 0.062(6) 0.092(7) 0.012(6) -0.007(6) -0.008(6)
C2 0.050(3) 0.063(5) 0.071(4) 0.003(4) 0.007(3) -0.010(3)
C3 0.044(3) 0.055(4) 0.056(3) 0.007(3) 0.000(2) 0.007(3)
C4 0.045(3) 0.065(5) 0.051(3) -0.001(3) 0.011(3) 0.001(3)
C5 0.055(3) 0.065(5) 0.056(4) -0.010(3) 0.009(3) -0.003(3)
C6 0.057(3) 0.064(5) 0.057(4) -0.009(4) 0.000(3) 0.002(4)
C7 0.060(4) 0.088(6) 0.049(3) -0.007(4) 0.008(3) 0.006(4)
C8 0.057(4) 0.079(5) 0.052(3) 0.010(4) 0.011(3) 0.002(4)

loop_
_atom_type_symbol
_atom_type_description
_atom_type_scat_dispersion_real
_atom_type_scat_dispersion_imag
_atom_type_scat_source
C C 0.0181 0.0091 'International Tables Vol C Tables 4.2.6.8 and 6.1.1.4'
H H 0.0000 0.0000 'International Tables Vol C Tables 4.2.6.8 and 6.1.1.4'
Br Br -0.6763 1.2805 'International Tables Vol C Tables 4.2.6.8 and 6.1.1.4'
Cl Cl 0.3639 0.7018 'International Tables Vol C Tables 4.2.6.8 and 6.1.1.4'
N N 0.0311 0.0180 'International Tables Vol C Tables 4.2.6.8 and 6.1.1.4'

loop_
_geom_angle_atom_site_label_1
_geom_angle_atom_site_label_2
_geom_angle_atom_site_label_3
_geom_angle
_geom_angle_site_symmetry_1
_geom_angle_site_symmetry_3
_geom_angle_publ_flag
H1A N1 H1B 109.5 . . ?
H1A N1 H1C 109.5 . . ?
H1B N1 H1C 109.5 . . ?
C2 N1 H1A 109.5 . . ?
C2 N1 H1B 109.5 . . ?
C2 N1 H1C 109.5 . . ?
H1D C1 H1E 109.5 . . ?
H1D C1 H1F 109.5 . . ?
H1E C1 H1F 109.5 . . ?
C2 C1 H1D 109.5 . . ?
C2 C1 H1E 109.5 . . ?
C2 C1 H1F 109.5 . . ?
N1 C2 C1 109.0(9) . . ?
N1 C2 H2 107.9 . . ?
N1 C2 C3 111.7(6) . . ?
C1 C2 H2 107.9 . . ?
C3 C2 C1 112.3(7) . . ?
C3 C2 H2 107.9 . . ?
C4 C3 C2 123.6(7) . . ?
C4 C3 C8 118.2(7) . . ?
C8 C3 C2 118.2(7) . . ?
C3 C4 H4 119.1 . . ?
C5 C4 C3 121.9(7) . . ?
C5 C4 H4 119.1 . . ?
C4 C5 H5 120.6 . . ?
C4 C5 C6 118.7(7) . . ?
C6 C5 H5 120.6 . . ?
C5 C6 Br1 119.4(6) . . ?
C7 C6 Br1 118.7(6) . . ?
C7 C6 C5 121.8(8) . . ?
C6 C7 H7 120.3 . . ?
C6 C7 C8 119.4(7) . . ?
C8 C7 H7 120.3 . . ?
C3 C8 H8 120.0 . . ?
C7 C8 C3 119.9(7) . . ?
C7 C8 H8 120.0 . . ?

loop_
_geom_bond_atom_site_label_1
_geom_bond_atom_site_label_2
_geom_bond_distance
_geom_bond_site_symmetry_2
_geom_bond_publ_flag
Br1 C6 1.900(8) . ?
N1 H1A 0.8900 . ?
N1 H1B 0.8900 . ?
N1 H1C 0.8900 . ?
N1 C2 1.478(11) . ?
C1 H1D 0.9600 . ?
C1 H1E 0.9600 . ?
C1 H1F 0.9600 . ?
C1 C2 1.531(15) . ?
C2 H2 0.9800 . ?
C2 C3 1.499(11) . ?
C3 C4 1.388(11) . ?
C3 C8 1.403(11) . ?
C4 H4 0.9300 . ?
C4 C5 1.366(11) . ?
C5 H5 0.9300 . ?
C5 C6 1.388(10) . ?
C6 C7 1.353(12) . ?
C7 H7 0.9300 . ?
C7 C8 1.400(13) . ?
C8 H8 0.9300 . ?

loop_
_geom_hbond_atom_site_label_D
_geom_hbond_atom_site_label_H
_geom_hbond_atom_site_label_A
_geom_hbond_distance_DH
_geom_hbond_distance_HA
_geom_hbond_distance_DA
_geom_hbond_angle_DHA
_geom_hbond_site_symmetry_A
_geom_hbond_publ_flag
N1 H1A Cl1 0.89 2.23 3.116(8) 175.9 . yes
N1 H1B Cl1 0.89 2.36 3.138(6) 146.1 2_546 yes
N1 H1C Cl1 0.89 2.27 3.152(6) 172.0 2_646 yes

loop_
_geom_torsion_atom_site_label_1
_geom_torsion_atom_site_label_2
_geom_torsion_atom_site_label_3
_geom_torsion_atom_site_label_4
_geom_torsion
_geom_torsion_site_symmetry_1
_geom_torsion_site_symmetry_2
_geom_torsion_site_symmetry_3
_geom_torsion_site_symmetry_4
_geom_torsion_publ_flag
Br1 C6 C7 C8 178.9(7) . . . . ?
N1 C2 C3 C4 -35.2(10) . . . . ?
N1 C2 C3 C8 145.0(7) . . . . ?
C1 C2 C3 C4 87.5(10) . . . . ?
C1 C2 C3 C8 -92.2(10) . . . . ?
C2 C3 C4 C5 -177.9(7) . . . . ?
C2 C3 C8 C7 177.4(8) . . . . ?
C3 C4 C5 C6 -0.7(12) . . . . ?
C4 C3 C8 C7 -2.3(12) . . . . ?
C4 C5 C6 Br1 -179.5(6) . . . . ?
C4 C5 C6 C7 -0.1(13) . . . . ?
C5 C6 C7 C8 -0.4(14) . . . . ?
C6 C7 C8 C3 1.7(14) . . . . ?
C8 C3 C4 C5 1.9(11) . . . . ?
